data_7705971
loop_
_publ_author_name
'Cheng, Ming-Chuan'
'Lee, Gene-Hsiang'
'Lin, Tien-Sung'
'Liu, Yu-Chiao'
'Chiang, Ming-Hsi'
'Peng, Shie-Ming'

_publ_section_title
;
 A new series of heteronuclear metal strings,
 MRhRh(dpa)<sub>4</sub>Cl<sub>2</sub> and
 MRhRhM(dpa)<sub>4</sub>X<sub>2</sub>, from the reactions of
 Rh<sub>2</sub>(dpa)<sub>4</sub> with metal ions of group 7 to group 12.
;
_journal_issue 2
_journal_name_full 'Dalton transactions (Cambridge, England : 2003)'
_journal_page_first 520
_journal_page_last 534
_journal_paper_doi 10.1039/d0dt03311a
_journal_volume 50
_journal_year 2021
_chemical_formula_sum 'C45 H44 Cl6 N12 O Rh2 Zn2'
_chemical_formula_weight 1318.18
_space_group_crystal_system monoclinic
_space_group_IT_number 15
_space_group_name_Hall '-C 2yc'
_space_group_name_H-M_alt 'C 1 2/c 1'
_atom_sites_solution_hydrogens geom
_audit_creation_method SHELXL-2018/3
_audit_update_record
;
2020-09-21 deposited with the CCDC.	2020-12-03 downloaded from the CCDC.
;
_cell_angle_alpha 90
_cell_angle_beta 113.0623(14)
_cell_angle_gamma 90
_cell_formula_units_Z 4
_cell_length_a 22.3384(15)
_cell_length_b 11.8646(8)
_cell_length_c 20.0326(14)
_cell_measurement_reflns_used 4465
_cell_measurement_temperature 150(2)
_cell_measurement_theta_max 26.63
_cell_measurement_theta_min 2.32
_cell_volume 4885.0(6)
_computing_cell_refinement 'Bruker SAINT'
_computing_data_collection 'Bruker SMART'
_computing_data_reduction 'Bruker SAINT'
_computing_molecular_graphics 'Bruker SHELXTL'
_computing_publication_material 'Bruker SHELXTL'
_computing_structure_refinement 'SHELXL-2018/3 (Sheldrick, 2018)'
_computing_structure_solution 'Bruker SHELXTL'
_diffrn_ambient_temperature 150(2)
_diffrn_measured_fraction_theta_full 1.000
_diffrn_measured_fraction_theta_max 0.999
_diffrn_measurement_device_type 'BRUKER SMART APEXCCD area detector'
_diffrn_measurement_method 'omega scans'
_diffrn_radiation_type MoK\a
_diffrn_radiation_wavelength 0.71073
_diffrn_reflns_av_R_equivalents 0.0404
_diffrn_reflns_av_unetI/netI 0.0403
_diffrn_reflns_Laue_measured_fraction_full 1.000
_diffrn_reflns_Laue_measured_fraction_max 0.999
_diffrn_reflns_limit_h_max 28
_diffrn_reflns_limit_h_min -28
_diffrn_reflns_limit_k_max 15
_diffrn_reflns_limit_k_min -15
_diffrn_reflns_limit_l_max 25
_diffrn_reflns_limit_l_min -26
_diffrn_reflns_number 18565
_diffrn_reflns_point_group_measured_fraction_full 1.000
_diffrn_reflns_point_group_measured_fraction_max 0.999
_diffrn_reflns_theta_full 25.242
_diffrn_reflns_theta_max 27.499
_diffrn_reflns_theta_min 1.982
_exptl_absorpt_coefficient_mu 2.013
_exptl_absorpt_correction_T_max 0.7521
_exptl_absorpt_correction_T_min 0.6892
_exptl_absorpt_correction_type multi-scan
_exptl_absorpt_process_details 'Bruker SADABS'
_exptl_crystal_colour pale-green
_exptl_crystal_density_diffrn 1.792
_exptl_crystal_density_meas ?
_exptl_crystal_description block
_exptl_crystal_F_000 2632
_exptl_crystal_size_max 0.200
_exptl_crystal_size_mid 0.150
_exptl_crystal_size_min 0.150
_refine_diff_density_max 1.398
_refine_diff_density_min -0.872
_refine_diff_density_rms 0.116
_refine_ls_extinction_method none
_refine_ls_goodness_of_fit_ref 1.046
_refine_ls_hydrogen_treatment constr
_refine_ls_matrix_type full
_refine_ls_number_parameters 337
_refine_ls_number_reflns 5626
_refine_ls_number_restraints 51
_refine_ls_restrained_S_all 1.071
_refine_ls_R_factor_all 0.0491
_refine_ls_R_factor_gt 0.0412
_refine_ls_shift/su_max 0.001
_refine_ls_shift/su_mean 0.000
_refine_ls_structure_factor_coef Fsqd
_refine_ls_weighting_details 'w=1/[\s^2^(Fo^2^)+(0.0448P)^2^+23.1102P] where P=(Fo^2^+2Fc^2^)/3'
_refine_ls_weighting_scheme calc
_refine_ls_wR_factor_gt 0.0981
_refine_ls_wR_factor_ref 0.1023
_reflns_Friedel_coverage 0.000
_reflns_number_gt 4892
_reflns_number_total 5626
_reflns_threshold_expression 'I > 2\s(I)'
_cod_data_source_file d0dt03311a2.cif
_cod_data_source_block ic17222
_cod_depositor_comments
;
The following automatic conversions were performed:

data item '_exptl_crystal_density_meas' value 'not_measured' was
changed to '?' -- the value is perceived as not measured.

Automatic conversion script
Id: cif_fix_values 7556 2019-12-06 15:28:31Z antanas 

 Adding full bibliography for 7705966--7705984.cif.
;
_cod_original_sg_symbol_H-M 'C 2/c'
_cod_database_code 7705971
_shelx_shelxl_version_number 2018/3
_shelx_space_group_comment
; 
The symmetry employed for this shelxl refinement is uniquely defined 
by the following loop, which should always be used as a source of 
symmetry information in preference to the above space-group names. 
They are only intended as comments. 
;
_shelx_estimated_absorpt_t_min 0.689
_shelx_estimated_absorpt_t_max 0.752

loop_
_space_group_symop_operation_xyz
'x, y, z'
'-x, y, -z+1/2'
'x+1/2, y+1/2, z'
'-x+1/2, y+1/2, -z+1/2'
'-x, -y, -z'
'x, -y, z-1/2'
'-x+1/2, -y+1/2, -z'
'x+1/2, -y+1/2, z-1/2'

loop_
_atom_site_label
_atom_site_type_symbol
_atom_site_fract_x
_atom_site_fract_y
_atom_site_fract_z
_atom_site_U_iso_or_equiv
_atom_site_adp_type
_atom_site_occupancy
_atom_site_site_symmetry_order
_atom_site_calc_flag
_atom_site_refinement_flags_posn
_atom_site_refinement_flags_adp
_atom_site_refinement_flags_occupancy
_atom_site_disorder_assembly
_atom_site_disorder_group
Rh1 Rh 0.05143(2) 0.05664(2) 0.24296(2) 0.01579(9) Uani 1 1 d . . . . .
Zn1 Zn 0.19903(2) 0.13125(4) 0.31286(2) 0.02190(12) Uani 1 1 d . . . . .
Cl1 Cl 0.15855(4) 0.02453(9) 0.21392(5) 0.0252(2) Uani 1 1 d . . . . .
Cl2 Cl 0.30483(5) 0.17086(11) 0.34519(6) 0.0369(3) Uani 1 1 d . . . . .
N1 N 0.18652(15) 0.0680(3) 0.40032(17) 0.0223(7) Uani 1 1 d . . . . .
N2 N 0.08829(14) -0.0285(3) 0.34072(16) 0.0190(6) Uani 1 1 d . . . . .
N3 N -0.01846(14) -0.0943(3) 0.31139(16) 0.0188(6) Uani 1 1 d . . . . .
N4 N 0.15666(15) 0.2848(3) 0.28724(17) 0.0221(7) Uani 1 1 d . . . . .
N5 N 0.06883(14) 0.2051(3) 0.30466(16) 0.0200(6) Uani 1 1 d . . . . .
N6 N -0.00492(14) 0.1402(3) 0.35233(16) 0.0195(6) Uani 1 1 d . . . . .
C1 C 0.2340(2) 0.1037(4) 0.4632(2) 0.0307(9) Uani 1 1 d . . . . .
H1 H 0.268249 0.147998 0.460131 0.037 Uiso 1 1 calc R U . . .
C2 C 0.2357(2) 0.0802(4) 0.5302(2) 0.0386(11) Uani 1 1 d . . . . .
H2 H 0.270115 0.106855 0.572693 0.046 Uiso 1 1 calc R U . . .
C3 C 0.1853(2) 0.0157(4) 0.5346(2) 0.0359(10) Uani 1 1 d . . . . .
H3 H 0.184619 -0.002083 0.580578 0.043 Uiso 1 1 calc R U . . .
C4 C 0.1374(2) -0.0215(4) 0.4731(2) 0.0287(9) Uani 1 1 d . . . . .
H4 H 0.103070 -0.065530 0.476154 0.034 Uiso 1 1 calc R U . . .
C5 C 0.13752(17) 0.0041(3) 0.4038(2) 0.0212(7) Uani 1 1 d . . . . .
C6 C 0.04654(18) -0.1127(3) 0.34463(19) 0.0205(7) Uani 1 1 d . . . . .
C7 C 0.06954(19) -0.2176(3) 0.3770(2) 0.0255(8) Uani 1 1 d . . . . .
H7 H 0.115070 -0.229750 0.400682 0.031 Uiso 1 1 calc R U . . .
C8 C 0.0274(2) -0.3025(3) 0.3748(2) 0.0274(8) Uani 1 1 d . . . . .
H8 H 0.043230 -0.373147 0.397013 0.033 Uiso 1 1 calc R U . . .
C9 C -0.03918(19) -0.2834(3) 0.3395(2) 0.0247(8) Uani 1 1 d . . . . .
H9 H -0.069715 -0.340604 0.337020 0.030 Uiso 1 1 calc R U . . .
C10 C -0.05962(18) -0.1798(3) 0.3083(2) 0.0216(8) Uani 1 1 d . . . . .
H10 H -0.105006 -0.167499 0.283158 0.026 Uiso 1 1 calc R U . . .
C11 C 0.1890(2) 0.3752(4) 0.2769(2) 0.0297(9) Uani 1 1 d . . . . .
H11 H 0.227296 0.362532 0.268110 0.036 Uiso 1 1 calc R U . . .
C12 C 0.1694(2) 0.4831(4) 0.2786(2) 0.0333(10) Uani 1 1 d . . . . .
H12 H 0.192693 0.544637 0.270074 0.040 Uiso 1 1 calc R U . . .
C13 C 0.1143(2) 0.5007(4) 0.2932(2) 0.0331(10) Uani 1 1 d . . . . .
H13 H 0.100121 0.575288 0.296246 0.040 Uiso 1 1 calc R U . . .
C14 C 0.0805(2) 0.4108(3) 0.3031(2) 0.0270(8) Uani 1 1 d . . . . .
H14 H 0.042909 0.422802 0.313278 0.032 Uiso 1 1 calc R U . . .
C15 C 0.10152(18) 0.3001(3) 0.29819(19) 0.0214(7) Uani 1 1 d . . . . .
C16 C 0.04708(17) 0.2055(3) 0.3604(2) 0.0204(7) Uani 1 1 d . . . . .
C17 C 0.08072(19) 0.2608(4) 0.4271(2) 0.0281(9) Uani 1 1 d . . . . .
H17 H 0.116137 0.309242 0.432209 0.034 Uiso 1 1 calc R U . . .
C18 C 0.0627(2) 0.2454(4) 0.4841(2) 0.0351(10) Uani 1 1 d . . . . .
H18 H 0.085746 0.282200 0.529013 0.042 Uiso 1 1 calc R U . . .
C19 C 0.0104(2) 0.1752(4) 0.4759(2) 0.0350(10) Uani 1 1 d . . . . .
H19 H -0.002725 0.162443 0.515016 0.042 Uiso 1 1 calc R U . . .
C20 C -0.02155(19) 0.1249(4) 0.4098(2) 0.0275(9) Uani 1 1 d . . . . .
H20 H -0.057244 0.076771 0.404019 0.033 Uiso 1 1 calc R U . . .
C21 C 0.2932(6) -0.188(2) 0.4463(7) 0.131(7) Uani 0.5 1 d D U P A 1
H21A H 0.281084 -0.114695 0.460796 0.157 Uiso 0.5 1 calc R U P A 1
H21B H 0.297687 -0.244849 0.484209 0.157 Uiso 0.5 1 calc R U P A 1
Cl3 Cl 0.2361(3) -0.2315(5) 0.3608(3) 0.1213(17) Uani 0.5 1 d D U P A 1
Cl4 Cl 0.3651(4) -0.1775(8) 0.4303(5) 0.184(3) Uani 0.5 1 d D U P A 1
C22 C 0.2695(12) -0.209(3) 0.4421(14) 0.190(7) Uani 0.5 1 d D . P B -2
H22A H 0.229906 -0.244266 0.407587 0.284 Uiso 0.5 1 calc R U P B -2
H22B H 0.298326 -0.266489 0.473264 0.284 Uiso 0.5 1 calc R U P B -2
H22C H 0.257988 -0.154496 0.472055 0.284 Uiso 0.5 1 calc R U P B -2
C23 C 0.3052(7) -0.1458(17) 0.3996(8) 0.106(6) Uani 0.5 1 d D U P B -2
H23A H 0.316966 -0.199706 0.368994 0.128 Uiso 0.5 1 calc R U P B -2
H23B H 0.276466 -0.087263 0.367780 0.128 Uiso 0.5 1 calc R U P B -2
O1 O 0.3614(7) -0.0962(15) 0.4509(9) 0.190(7) Uani 0.5 1 d D U P B -2
C24 C 0.4108(7) -0.0798(13) 0.4241(8) 0.092(5) Uani 0.5 1 d D U P B -2
H24A H 0.392917 -0.036193 0.378368 0.110 Uiso 0.5 1 calc R U P B -2
H24B H 0.425145 -0.153992 0.413115 0.110 Uiso 0.5 1 calc R U P B -2
C25 C 0.4677(7) -0.0191(16) 0.4770(11) 0.133(8) Uani 0.5 1 d D U P B -2
H25A H 0.500703 -0.009417 0.456607 0.200 Uiso 0.5 1 calc R U P B -2
H25B H 0.453822 0.054937 0.487271 0.200 Uiso 0.5 1 calc R U P B -2
H25C H 0.486033 -0.062804 0.522000 0.200 Uiso 0.5 1 calc R U P B -2

loop_
_atom_site_aniso_label
_atom_site_aniso_U_11
_atom_site_aniso_U_22
_atom_site_aniso_U_33
_atom_site_aniso_U_23
_atom_site_aniso_U_13
_atom_site_aniso_U_12
Rh1 0.01056(14) 0.02436(15) 0.01279(14) 0.00055(10) 0.00492(11) 0.00050(10)
Zn1 0.0147(2) 0.0322(3) 0.0193(2) -0.00077(17) 0.00706(18) -0.00137(17)
Cl1 0.0176(4) 0.0377(5) 0.0218(4) -0.0054(4) 0.0092(4) -0.0016(4)
Cl2 0.0159(5) 0.0612(7) 0.0343(6) -0.0133(5) 0.0106(4) -0.0082(4)
N1 0.0132(15) 0.0351(18) 0.0164(15) 0.0023(13) 0.0035(12) -0.0016(13)
N2 0.0139(15) 0.0276(16) 0.0144(14) 0.0027(12) 0.0044(12) -0.0012(12)
N3 0.0168(15) 0.0256(16) 0.0145(14) -0.0008(12) 0.0065(12) -0.0027(12)
N4 0.0191(16) 0.0280(17) 0.0203(15) 0.0008(13) 0.0088(13) -0.0026(13)
N5 0.0170(15) 0.0264(16) 0.0169(15) -0.0004(12) 0.0071(12) -0.0010(12)
N6 0.0151(15) 0.0276(16) 0.0169(15) -0.0019(12) 0.0074(12) -0.0016(12)
C1 0.021(2) 0.041(2) 0.024(2) -0.0004(18) 0.0014(17) -0.0068(17)
C2 0.031(2) 0.057(3) 0.018(2) 0.0003(19) -0.0009(18) -0.013(2)
C3 0.037(2) 0.052(3) 0.0161(19) 0.0003(19) 0.0083(18) -0.008(2)
C4 0.024(2) 0.042(2) 0.0204(19) 0.0030(17) 0.0090(16) -0.0052(18)
C5 0.0154(17) 0.0262(19) 0.0199(18) 0.0006(15) 0.0047(14) 0.0035(14)
C6 0.0170(18) 0.031(2) 0.0157(17) -0.0024(14) 0.0091(14) 0.0001(15)
C7 0.0212(19) 0.029(2) 0.026(2) 0.0029(16) 0.0081(16) 0.0020(16)
C8 0.031(2) 0.027(2) 0.028(2) 0.0028(16) 0.0156(18) 0.0020(17)
C9 0.028(2) 0.0267(19) 0.0237(19) -0.0040(15) 0.0155(17) -0.0069(16)
C10 0.0190(18) 0.0286(19) 0.0198(18) -0.0047(15) 0.0104(15) -0.0055(15)
C11 0.026(2) 0.039(2) 0.027(2) 0.0031(17) 0.0127(18) -0.0072(17)
C12 0.034(2) 0.037(2) 0.030(2) 0.0085(18) 0.0126(19) -0.0083(19)
C13 0.037(2) 0.026(2) 0.031(2) 0.0059(17) 0.0069(19) 0.0013(18)
C14 0.022(2) 0.030(2) 0.027(2) -0.0002(16) 0.0079(17) 0.0015(16)
C15 0.0160(17) 0.033(2) 0.0132(16) 0.0016(15) 0.0032(14) 0.0001(15)
C16 0.0132(17) 0.0278(19) 0.0199(18) -0.0016(15) 0.0061(14) -0.0019(14)
C17 0.0197(19) 0.039(2) 0.027(2) -0.0085(17) 0.0103(16) -0.0081(17)
C18 0.031(2) 0.051(3) 0.026(2) -0.015(2) 0.0142(19) -0.011(2)
C19 0.032(2) 0.056(3) 0.023(2) -0.009(2) 0.0172(18) -0.012(2)
C20 0.020(2) 0.043(2) 0.024(2) -0.0057(17) 0.0131(17) -0.0051(17)
C21 0.158(11) 0.115(10) 0.102(10) 0.055(8) 0.032(8) 0.057(9)
Cl3 0.117(4) 0.123(4) 0.127(4) -0.001(3) 0.052(3) 0.003(3)
Cl4 0.140(6) 0.151(6) 0.195(7) 0.040(6) -0.005(5) 0.019(5)
C22 0.195(11) 0.136(9) 0.190(11) 0.000(8) 0.024(8) 0.060(8)
C23 0.100(9) 0.114(10) 0.090(9) 0.015(8) 0.020(7) 0.007(8)
O1 0.195(11) 0.136(9) 0.190(11) 0.000(8) 0.024(8) 0.060(8)
C24 0.101(9) 0.075(8) 0.090(8) 0.033(6) 0.026(7) 0.047(7)
C25 0.179(17) 0.096(12) 0.162(16) 0.060(12) 0.108(14) 0.054(13)

loop_
_atom_type_symbol
_atom_type_description
_atom_type_scat_dispersion_real
_atom_type_scat_dispersion_imag
_atom_type_scat_source
C C 0.0033 0.0016 'International Tables Vol C Tables 4.2.6.8 and 6.1.1.4'
H H 0.0000 0.0000 'International Tables Vol C Tables 4.2.6.8 and 6.1.1.4'
N N 0.0061 0.0033 'International Tables Vol C Tables 4.2.6.8 and 6.1.1.4'
O O 0.0106 0.0060 'International Tables Vol C Tables 4.2.6.8 and 6.1.1.4'
Cl Cl 0.1484 0.1585 'International Tables Vol C Tables 4.2.6.8 and 6.1.1.4'
Zn Zn 0.2839 1.4301 'International Tables Vol C Tables 4.2.6.8 and 6.1.1.4'
Rh Rh -1.1178 0.9187 'International Tables Vol C Tables 4.2.6.8 and 6.1.1.4'

loop_
_geom_angle_atom_site_label_1
_geom_angle_atom_site_label_2
_geom_angle_atom_site_label_3
_geom_angle
_geom_angle_site_symmetry_1
_geom_angle_site_symmetry_3
_geom_angle_publ_flag
N6 Rh1 N2 173.35(11) 2 . ?
N6 Rh1 N3 88.99(12) 2 2 ?
N2 Rh1 N3 90.19(12) . 2 ?
N6 Rh1 N5 92.98(12) 2 . ?
N2 Rh1 N5 86.51(12) . . ?
N3 Rh1 N5 168.24(11) 2 . ?
N6 Rh1 Rh1 87.16(8) 2 2 ?
N2 Rh1 Rh1 86.19(8) . 2 ?
N3 Rh1 Rh1 84.45(8) 2 2 ?
N5 Rh1 Rh1 84.08(8) . 2 ?
N6 Rh1 Cl1 92.08(8) 2 . ?
N2 Rh1 Cl1 94.44(8) . . ?
N3 Rh1 Cl1 85.85(8) 2 . ?
N5 Rh1 Cl1 105.65(8) . . ?
Rh1 Rh1 Cl1 170.27(2) 2 . ?
N6 Rh1 Zn1 109.82(8) 2 . ?
N2 Rh1 Zn1 75.99(8) . . ?
N3 Rh1 Zn1 124.62(8) 2 . ?
N5 Rh1 Zn1 65.40(8) . . ?
Rh1 Rh1 Zn1 145.145(16) 2 . ?
Cl1 Rh1 Zn1 43.70(2) . . ?
N1 Zn1 N4 110.12(13) . . ?
N1 Zn1 Cl1 114.49(10) . . ?
N4 Zn1 Cl1 107.46(9) . . ?
N1 Zn1 Cl2 108.37(9) . . ?
N4 Zn1 Cl2 102.70(9) . . ?
Cl1 Zn1 Cl2 113.04(4) . . ?
N1 Zn1 Rh1 78.81(9) . . ?
N4 Zn1 Rh1 80.61(9) . . ?
Cl1 Zn1 Rh1 57.08(2) . . ?
Cl2 Zn1 Rh1 170.04(3) . . ?
Zn1 Cl1 Rh1 79.22(3) . . ?
C5 N1 C1 118.7(3) . . ?
C5 N1 Zn1 129.8(3) . . ?
C1 N1 Zn1 111.4(3) . . ?
C5 N2 C6 117.8(3) . . ?
C5 N2 Rh1 128.0(3) . . ?
C6 N2 Rh1 112.2(2) . . ?
C10 N3 C6 118.6(3) . . ?
C10 N3 Rh1 121.8(3) . 2 ?
C6 N3 Rh1 119.2(2) . 2 ?
C15 N4 C11 119.8(3) . . ?
C15 N4 Zn1 116.5(3) . . ?
C11 N4 Zn1 121.8(3) . . ?
C15 N5 C16 116.2(3) . . ?
C15 N5 Rh1 127.9(2) . . ?
C16 N5 Rh1 115.8(2) . . ?
C16 N6 C20 118.9(3) . . ?
C16 N6 Rh1 119.3(2) . 2 ?
C20 N6 Rh1 121.5(3) . 2 ?
C2 C1 N1 124.2(4) . . ?
C1 C2 C3 117.8(4) . . ?
C4 C3 C2 119.5(4) . . ?
C3 C4 C5 121.2(4) . . ?
N1 C5 N2 119.0(3) . . ?
N1 C5 C4 118.7(3) . . ?
N2 C5 C4 122.3(3) . . ?
N3 C6 N2 118.0(3) . . ?
N3 C6 C7 119.8(3) . . ?
N2 C6 C7 122.1(3) . . ?
C8 C7 C6 121.0(4) . . ?
C7 C8 C9 118.7(4) . . ?
C10 C9 C8 118.4(4) . . ?
N3 C10 C9 123.4(4) . . ?
N4 C11 C12 123.1(4) . . ?
C11 C12 C13 118.0(4) . . ?
C14 C13 C12 120.0(4) . . ?
C13 C14 C15 120.0(4) . . ?
N4 C15 N5 117.3(3) . . ?
N4 C15 C14 119.2(4) . . ?
N5 C15 C14 123.5(3) . . ?
N6 C16 N5 117.3(3) . . ?
N6 C16 C17 119.6(3) . . ?
N5 C16 C17 122.7(3) . . ?
C18 C17 C16 120.5(4) . . ?
C17 C18 C19 119.4(4) . . ?
C20 C19 C18 118.0(4) . . ?
N6 C20 C19 123.4(4) . . ?
Cl4 C21 Cl3 102.1(7) . . ?
O1 C23 C22 107.6(9) . . ?
C23 O1 C24 112.8(10) . . ?
O1 C24 C25 111.8(9) . . ?

loop_
_geom_bond_atom_site_label_1
_geom_bond_atom_site_label_2
_geom_bond_distance
_geom_bond_site_symmetry_2
_geom_bond_publ_flag
Rh1 N6 2.038(3) 2 ?
Rh1 N2 2.066(3) . ?
Rh1 N3 2.075(3) 2 ?
Rh1 N5 2.099(3) . ?
Rh1 Rh1 2.4221(5) 2 ?
Rh1 Cl1 2.7020(9) . ?
Rh1 Zn1 3.1621(5) . ?
Zn1 N1 2.024(3) . ?
Zn1 N4 2.025(3) . ?
Zn1 Cl1 2.2239(10) . ?
Zn1 Cl2 2.2419(11) . ?
N1 C5 1.355(5) . ?
N1 C1 1.359(5) . ?
N2 C5 1.366(5) . ?
N2 C6 1.389(5) . ?
N3 C10 1.354(5) . ?
N3 C6 1.357(5) . ?
N4 C15 1.345(5) . ?
N4 C11 1.354(5) . ?
N5 C15 1.376(5) . ?
N5 C16 1.382(4) . ?
N6 C16 1.352(5) . ?
N6 C20 1.353(5) . ?
C1 C2 1.356(6) . ?
C2 C3 1.392(6) . ?
C3 C4 1.352(6) . ?
C4 C5 1.422(5) . ?
C6 C7 1.404(5) . ?
C7 C8 1.368(6) . ?
C8 C9 1.392(6) . ?
C9 C10 1.373(6) . ?
C11 C12 1.358(6) . ?
C12 C13 1.387(6) . ?
C13 C14 1.366(6) . ?
C14 C15 1.411(6) . ?
C16 C17 1.411(5) . ?
C17 C18 1.364(6) . ?
C18 C19 1.392(6) . ?
C19 C20 1.371(6) . ?
C21 Cl4 1.760(10) . ?
C21 Cl3 1.765(10) . ?
C22 C23 1.564(10) . ?
C23 O1 1.404(9) . ?
O1 C24 1.417(9) . ?
C24 C25 1.483(9) . ?
